data_4023325
loop_
_publ_author_name
'Grant R. Krow'
'Deepa Gandla'
'Weiwei Guo'
'Ryan A. Centafont'
'Guoliang Lin'
'Charles DeBrosse'
'Philip E. Sonnet'
'Ross, III, Charles W.'
'Harri G. Ramjit'
'Patrick J. Carroll'
'Kevin C. Cannon'

_publ_section_title
;
 Neighboring Group Participation in the Additions of Iodonium and
 Bromonium Ions to N-Alkoxycarbonyl-2-azabicyclo[2.2.n]alk-5-enes
 (n = 1,2)
;
_journal_name_full 'Journal of Organic Chemistry'
_journal_page_first 2114
_journal_page_last 2121
_journal_paper_doi 10.1021/jo702153q
_journal_volume 73
_journal_year 2008
_chemical_formula_sum 'C8 H16 Br N O2'
_chemical_formula_weight 238.13
_space_group_IT_number 61
_symmetry_cell_setting orthorhombic
_symmetry_Int_Tables_number 61
_symmetry_space_group_name_Hall '-P 2ac 2ab'
_symmetry_space_group_name_H-M 'P b c a'
_atom_sites_solution_hydrogens geom
_atom_sites_solution_primary direct
_audit_creation_method SHELXL-97
_cell_angle_alpha 90.00
_cell_angle_beta 90.00
_cell_angle_gamma 90.00
_cell_formula_units_Z 8
_cell_length_a 11.3026(7)
_cell_length_b 8.0682(4)
_cell_length_c 21.4599(13)
_cell_measurement_temperature 143(1)
_cell_volume 1957.0(2)
_computing_data_collection 'CrystalClear (Rigaku, 1999)'
_computing_data_reduction 'CrystalClear (Rigaku, 1999)'
_computing_structure_refinement 'SHELXL-97 (Sheldrick, 1997)'
_computing_structure_solution 'SIR97 (Altomare, 1999)'
_diffrn_ambient_temperature 143(1)
_diffrn_measured_fraction_theta_full 0.993
_diffrn_measured_fraction_theta_max 0.993
_diffrn_measurement_device 'CCD Area Detector'
_diffrn_measurement_device_type 'Rigaku Mercury'
_diffrn_measurement_method 'phi and omega rotations'
_diffrn_radiation_monochromator graphite
_diffrn_radiation_source 'rotating anode'
_diffrn_radiation_type MoK\a
_diffrn_radiation_wavelength 0.71069
_diffrn_reflns_av_R_equivalents 0.0174
_diffrn_reflns_av_sigmaI/netI 0.0242
_diffrn_reflns_limit_h_max 14
_diffrn_reflns_limit_h_min -11
_diffrn_reflns_limit_k_max 10
_diffrn_reflns_limit_k_min -8
_diffrn_reflns_limit_l_max 27
_diffrn_reflns_limit_l_min -27
_diffrn_reflns_number 9540
_diffrn_reflns_theta_full 27.48
_diffrn_reflns_theta_max 27.48
_diffrn_reflns_theta_min 2.62
_exptl_absorpt_coefficient_mu 4.164
_exptl_absorpt_correction_T_max 1.0000
_exptl_absorpt_correction_T_min 0.7030
_exptl_absorpt_correction_type multi-scan
_exptl_crystal_density_diffrn 1.616
_exptl_crystal_density_method 'not measured'
_exptl_crystal_F_000 976
_exptl_crystal_size_max 0.32
_exptl_crystal_size_mid 0.30
_exptl_crystal_size_min 0.22
_refine_diff_density_max 0.315
_refine_diff_density_min -0.805
_refine_diff_density_rms 0.073
_refine_ls_extinction_method none
_refine_ls_goodness_of_fit_ref 0.982
_refine_ls_hydrogen_treatment constr
_refine_ls_matrix_type full
_refine_ls_number_parameters 111
_refine_ls_number_reflns 2235
_refine_ls_number_restraints 0
_refine_ls_restrained_S_all 0.982
_refine_ls_R_factor_all 0.0307
_refine_ls_R_factor_gt 0.0245
_refine_ls_shift/su_max 0.001
_refine_ls_shift/su_mean 0.000
_refine_ls_structure_factor_coef Fsqd
_refine_ls_weighting_details 'calc w=1/[\s^2^(Fo^2^)+(0.0376P)^2^+0.0000P] where P=(Fo^2^+2Fc^2^)/3'
_refine_ls_weighting_scheme calc
_refine_ls_wR_factor_gt 0.0606
_refine_ls_wR_factor_ref 0.0629
_reflns_number_gt 1831
_reflns_number_total 2235
_reflns_threshold_expression >2sigma(I)
_cod_data_source_file jo702153q-File002.cif
_cod_data_source_block shelxl
_cod_original_sg_symbol_H-M 'P b c a '
_cod_database_code 4023325

loop_
_symmetry_equiv_pos_as_xyz
'x, y, z'
'-x+1/2, y+1/2, z'
'x, -y+1/2, z+1/2'
'-x+1/2, -y, z+1/2'
'-x, -y, -z'
'x-1/2, -y-1/2, -z'
'-x, y-1/2, -z-1/2'
'x-1/2, y, -z-1/2'

loop_
_atom_site_label
_atom_site_type_symbol
_atom_site_fract_x
_atom_site_fract_y
_atom_site_fract_z
_atom_site_U_iso_or_equiv
_atom_site_adp_type
_atom_site_occupancy
_atom_site_symmetry_multiplicity
_atom_site_calc_flag
_atom_site_refinement_flags
_atom_site_disorder_assembly
_atom_site_disorder_group
Br1 Br 0.729028(18) 0.64463(3) 0.200450(9) 0.02893(9) Uani 1 1 d . . .
C1 C 0.38433(15) 0.7961(2) 0.16231(8) 0.0211(4) Uani 1 1 d . . .
H1A H 0.3103 0.7399 0.1535 0.028 Uiso 1 1 calc R . .
H1B H 0.3681 0.8915 0.1884 0.028 Uiso 1 1 calc R . .
C2 C 0.47140(17) 0.6778(2) 0.19485(7) 0.0192(4) Uani 1 1 d . . .
H2 H 0.4638 0.6838 0.2403 0.026 Uiso 1 1 calc R . .
C3 C 0.46152(17) 0.4989(2) 0.17144(8) 0.0208(4) Uani 1 1 d . . .
H3A H 0.5289 0.4355 0.1861 0.028 Uiso 1 1 calc R . .
H3B H 0.3904 0.4486 0.1882 0.028 Uiso 1 1 calc R . .
C4 C 0.45738(15) 0.4933(2) 0.10025(8) 0.0186(4) Uani 1 1 d . . .
H4A H 0.3794 0.5278 0.0865 0.025 Uiso 1 1 calc R . .
H4B H 0.4692 0.3798 0.0867 0.025 Uiso 1 1 calc R . .
C5 C 0.55033(15) 0.6037(2) 0.06903(8) 0.0154(3) Uani 1 1 d . . .
H5 H 0.5239 0.6263 0.0264 0.021 Uiso 1 1 calc R . .
C6 C 0.56289(13) 0.7703(2) 0.10295(7) 0.0140(3) Uani 1 1 d . . .
H6 H 0.6216 0.8415 0.0826 0.019 Uiso 1 1 calc R . .
C7 C 0.58587(14) 0.7564(2) 0.17269(8) 0.0168(4) Uani 1 1 d . . .
H7 H 0.5882 0.8693 0.1894 0.022 Uiso 1 1 calc R . .
C8 C 0.44797(17) 1.0300(2) 0.09680(9) 0.0262(4) Uani 1 1 d . . .
H8A H 0.4899 1.0761 0.1316 0.039 Uiso 1 1 calc R . .
H8B H 0.3689 1.0734 0.0959 0.039 Uiso 1 1 calc R . .
H8C H 0.4880 1.0588 0.0589 0.039 Uiso 1 1 calc R . .
N1 N 0.44355(12) 0.84861(17) 0.10293(7) 0.0157(3) Uani 1 1 d . . .
O1 O 0.65909(10) 0.51497(14) 0.06560(5) 0.0204(3) Uani 1 1 d . . .
H1 H 0.7091 0.5725 0.0483 0.031 Uiso 1 1 calc R . .
O2 O 0.80059(13) 0.71933(18) 0.00283(7) 0.0414(4) Uani 1 1 d . . .
H2A H 0.8467 0.7034 -0.0299 0.040 Uiso 1 1 d . . .
H2B H 0.8258 0.8127 0.0188 0.040 Uiso 1 1 d . . .

loop_
_atom_site_aniso_label
_atom_site_aniso_U_11
_atom_site_aniso_U_22
_atom_site_aniso_U_33
_atom_site_aniso_U_23
_atom_site_aniso_U_13
_atom_site_aniso_U_12
Br1 0.02285(13) 0.03096(14) 0.03298(14) -0.00092(8) -0.01251(7) 0.00409(8)
C1 0.0168(8) 0.0256(10) 0.0208(9) -0.0045(8) 0.0038(7) 0.0004(8)
C2 0.0205(9) 0.0259(10) 0.0111(8) -0.0014(7) 0.0025(7) -0.0015(8)
C3 0.0234(9) 0.0209(9) 0.0180(9) 0.0037(7) 0.0025(7) -0.0057(8)
C4 0.0217(9) 0.0151(9) 0.0190(9) -0.0020(7) 0.0004(7) -0.0037(7)
C5 0.0186(8) 0.0158(8) 0.0119(8) -0.0002(6) 0.0012(7) 0.0010(7)
C6 0.0128(7) 0.0135(8) 0.0157(8) 0.0000(6) 0.0015(6) -0.0008(7)
C7 0.0160(8) 0.0173(8) 0.0172(8) -0.0038(7) -0.0035(7) 0.0033(7)
C8 0.0298(10) 0.0161(9) 0.0327(11) -0.0013(8) -0.0024(9) 0.0048(8)
N1 0.0152(7) 0.0146(7) 0.0172(7) -0.0015(6) -0.0007(6) 0.0026(6)
O1 0.0213(6) 0.0159(6) 0.0239(7) -0.0011(5) 0.0059(5) 0.0032(5)
O2 0.0468(9) 0.0310(8) 0.0463(9) -0.0198(7) 0.0320(7) -0.0218(7)

loop_
_atom_type_symbol
_atom_type_description
_atom_type_scat_dispersion_real
_atom_type_scat_dispersion_imag
_atom_type_scat_source
C C 0.0033 0.0016 'International Tables Vol C Tables 4.2.6.8 and 6.1.1.4'
H H 0.0000 0.0000 'International Tables Vol C Tables 4.2.6.8 and 6.1.1.4'
N N 0.0061 0.0033 'International Tables Vol C Tables 4.2.6.8 and 6.1.1.4'
O O 0.0106 0.0060 'International Tables Vol C Tables 4.2.6.8 and 6.1.1.4'
Br Br -0.2901 2.4595 'International Tables Vol C Tables 4.2.6.8 and 6.1.1.4'

loop_
_geom_angle_atom_site_label_1
_geom_angle_atom_site_label_2
_geom_angle_atom_site_label_3
_geom_angle
_geom_angle_site_symmetry_1
_geom_angle_site_symmetry_3
_geom_angle_publ_flag
N1 C1 C2 105.98(13) . . ?
C7 C2 C3 110.65(14) . . ?
C7 C2 C1 98.30(14) . . ?
C3 C2 C1 112.87(14) . . ?
C4 C3 C2 110.95(14) . . ?
C3 C4 C5 113.50(14) . . ?
O1 C5 C4 108.82(13) . . ?
O1 C5 C6 112.62(13) . . ?
C4 C5 C6 111.43(13) . . ?
N1 C6 C7 100.72(13) . . ?
N1 C6 C5 106.70(12) . . ?
C7 C6 C5 114.62(14) . . ?
C2 C7 C6 101.16(13) . . ?
C2 C7 Br1 114.83(12) . . ?
C6 C7 Br1 118.48(11) . . ?
C8 N1 C6 113.03(13) . . ?
C8 N1 C1 111.87(14) . . ?
C6 N1 C1 106.50(13) . . ?

loop_
_geom_bond_atom_site_label_1
_geom_bond_atom_site_label_2
_geom_bond_distance
_geom_bond_site_symmetry_2
_geom_bond_publ_flag
Br1 C7 1.9457(16) . ?
C1 N1 1.501(2) . ?
C1 C2 1.538(3) . ?
C2 C7 1.517(2) . ?
C2 C3 1.533(2) . ?
C3 C4 1.529(2) . ?
C4 C5 1.531(2) . ?
C5 O1 1.424(2) . ?
C5 C6 1.536(2) . ?
C6 N1 1.489(2) . ?
C6 C7 1.523(2) . ?
C8 N1 1.470(2) . ?
